data_9013413
loop_
_publ_author_name
'Wong-Ng W'
'Roth, R. S.'

_publ_section_title
;
 Single-crystal structural investigation of BaO2
;
_journal_name_full 'Physica C'
_journal_page_first 97
_journal_page_last 101
_journal_paper_doi 10.1016/0921-4534(94)00562-1
_journal_volume 233
_journal_year 1994
_chemical_compound_source Synthetic
_chemical_formula_structural BaO2
_chemical_formula_sum 'Ba O2'
_space_group_IT_number 139
_symmetry_space_group_name_Hall '-I 4 2'
_symmetry_space_group_name_H-M 'I 4/m m m'
_cell_angle_alpha 90
_cell_angle_beta 90
_cell_angle_gamma 90
_cell_length_a 3.8114
_cell_length_b 3.8114
_cell_length_c 6.8215
_cell_formula_units_Z 2
_cell_volume 99.094
_database_code_amcsd 0015069
_exptl_crystal_density_diffrn 5.675
_cod_database_code 9013413
_amcsd_formula_title BaO2

loop_
_space_group_symop_operation_xyz
x,y,z
1/2+x,1/2+y,1/2+z
-y,-x,z
1/2-y,1/2-x,1/2+z
y,x,-z
1/2+y,1/2+x,1/2-z
y,-x,-z
1/2+y,1/2-x,1/2-z
-y,x,z
1/2-y,1/2+x,1/2+z
x,-y,z
1/2+x,1/2-y,1/2+z
-x,y,-z
1/2-x,1/2+y,1/2-z
x,y,-z
1/2+x,1/2+y,1/2-z
-x,-y,z
1/2-x,1/2-y,1/2+z
y,x,z
1/2+y,1/2+x,1/2+z
-y,-x,-z
1/2-y,1/2-x,1/2-z
-y,x,-z
1/2-y,1/2+x,1/2-z
y,-x,z
1/2+y,1/2-x,1/2+z
-x,y,z
1/2-x,1/2+y,1/2+z
x,-y,-z
1/2+x,1/2-y,1/2-z
-x,-y,-z
1/2-x,1/2-y,1/2-z

loop_
_atom_site_aniso_label
_atom_site_aniso_U_11
_atom_site_aniso_U_22
_atom_site_aniso_U_33
_atom_site_aniso_U_12
_atom_site_aniso_U_13
_atom_site_aniso_U_23
Ba 0.00747 0.00759 0.00976 0.00000 0.00000 0.00000
O 0.01251 0.01251 0.01037 0.00000 0.00000 0.00000

loop_
_atom_site_label
_atom_site_fract_x
_atom_site_fract_y
_atom_site_fract_z
_atom_site_U_iso_or_equiv
Ba 0.00000 0.00000 0.00000 0.00823
O 0.50000 0.50000 0.10900 0.01165

loop_
_cod_related_entry_id
_cod_related_entry_database
_cod_related_entry_code
1 ChemSpider 14090
2 AMCSD 0015069
